data_4066051
loop_
_publ_author_name
'Stanek, Kyrill'
'Czarniecki, Barbara'
'Aardoom, Raphael'
'R\"uegger, Heinz'
'Togni, Antonio'

_publ_section_title
;
 Remote C&#x2212;F&#x2212;Metal Interactions in Late-Transition-Metal
 Complexes
;
_journal_issue 11
_journal_name_full Organometallics
_journal_page_first 2540
_journal_paper_doi 10.1021/om100261e
_journal_volume 29
_journal_year 2010
_chemical_absolute_configuration ad
_chemical_formula_moiety 'C32 H28 Cl F4 Ir P, F6 Sb, C1 Cl2'
_chemical_formula_sum 'C33 H28 Cl3 F10 Ir P Sb'
_chemical_formula_weight 1065.82
_chemical_melting_point ?
_chemical_name_systematic
; 
 ? 
;
_space_group_IT_number 1
_symmetry_cell_setting triclinic
_symmetry_Int_Tables_number 1
_symmetry_space_group_name_Hall 'P 1'
_symmetry_space_group_name_H-M 'P 1'
_atom_sites_solution_hydrogens geom
_atom_sites_solution_primary heavy
_atom_sites_solution_secondary difmap
_audit_creation_method SHELXL-97
_cell_angle_alpha 115.4840(10)
_cell_angle_beta 97.621(2)
_cell_angle_gamma 95.126(2)
_cell_formula_units_Z 1
_cell_length_a 8.6320(8)
_cell_length_b 10.6944(10)
_cell_length_c 11.7448(10)
_cell_measurement_reflns_used 8574
_cell_measurement_temperature 200(2)
_cell_measurement_theta_max 31.95
_cell_measurement_theta_min 2.41
_cell_volume 957.00(15)
_computing_cell_refinement 'Bruker SMART'
_computing_data_collection 'Bruker SMART'
_computing_data_reduction 'Bruker SAINT'
_computing_molecular_graphics 'Bruker SHELXTL'
_computing_publication_material 'Bruker SHELXTL'
_computing_structure_refinement 'SHELXL-97 (Sheldrick, 1997)'
_computing_structure_solution 'SHELXS-97 (Sheldrick, 1990)'
_diffrn_ambient_temperature 200(2)
_diffrn_measured_fraction_theta_full 0.988
_diffrn_measured_fraction_theta_max 0.988
_diffrn_measurement_device_type 'BRUKER APEX'
_diffrn_measurement_method '\w scans'
_diffrn_radiation_monochromator graphite
_diffrn_radiation_source 'fine-focus sealed tube'
_diffrn_radiation_type MoK\a
_diffrn_radiation_wavelength 0.71073
_diffrn_reflns_av_R_equivalents 0.0273
_diffrn_reflns_av_sigmaI/netI 0.0532
_diffrn_reflns_limit_h_max 12
_diffrn_reflns_limit_h_min -12
_diffrn_reflns_limit_k_max 15
_diffrn_reflns_limit_k_min -15
_diffrn_reflns_limit_l_max 16
_diffrn_reflns_limit_l_min -16
_diffrn_reflns_number 27953
_diffrn_reflns_theta_full 30.48
_diffrn_reflns_theta_max 30.48
_diffrn_reflns_theta_min 1.96
_exptl_absorpt_coefficient_mu 4.501
_exptl_absorpt_correction_T_max 0.7494
_exptl_absorpt_correction_T_min 0.2956
_exptl_absorpt_correction_type empirical
_exptl_absorpt_process_details 'Sadabs vers. 2.03'
_exptl_crystal_colour orange
_exptl_crystal_density_diffrn 1.849
_exptl_crystal_density_meas ?
_exptl_crystal_density_method 'not measured'
_exptl_crystal_description plate
_exptl_crystal_F_000 510
_exptl_crystal_size_max 0.36
_exptl_crystal_size_mid 0.17
_exptl_crystal_size_min 0.07
_refine_diff_density_max 1.872
_refine_diff_density_min -1.392
_refine_diff_density_rms 0.110
_refine_ls_abs_structure_details 'Flack H D (1983), Acta Cryst. A39, 876-881'
_refine_ls_abs_structure_Flack 0.017(3)
_refine_ls_extinction_method none
_refine_ls_goodness_of_fit_ref 1.029
_refine_ls_hydrogen_treatment riding
_refine_ls_matrix_type full
_refine_ls_number_parameters 452
_refine_ls_number_reflns 10948
_refine_ls_number_restraints 3
_refine_ls_restrained_S_all 1.029
_refine_ls_R_factor_all 0.0272
_refine_ls_R_factor_gt 0.0264
_refine_ls_shift/su_max 0.005
_refine_ls_shift/su_mean 0.000
_refine_ls_structure_factor_coef Fsqd
_refine_ls_weighting_details 'calc w=1/[\s^2^(Fo^2^)+(0.0010P)^2^+0.0000P] where P=(Fo^2^+2Fc^2^)/3'
_refine_ls_weighting_scheme calc
_refine_ls_wR_factor_gt 0.0536
_refine_ls_wR_factor_ref 0.0539
_reflns_number_gt 10723
_reflns_number_total 10948
_reflns_threshold_expression >2sigma(I)
_cod_data_source_file om100261e_si_002.cif
_cod_data_source_block Compound_13
_cod_depositor_comments
;
The following automatic conversions were performed:

'_chemical_melting_point' value 'not measured' was changed to '?' -
the value is undefined or not given.

'_symmetry_cell_setting' value
'Triclinic' changed to 'triclinic' according to
/home/saulius/struct/CIF-dictionaries/cif_core.dic dictionary named
'cif_core.dic' version 2.4.1 from 2010-06-29.

Automatic conversion script
Id: cif_fix_values 1715 2011-07-08 13:25:40Z adriana 

The following automatic conversions were performed:

'_exptl_crystal_density_meas' value 'not measured' was changed to '?'
- the value is perceived as not measured.

Automatic conversion script
Id: cif_fix_values 3008 2015-01-20 13:52:24Z robertas 
;
_cod_database_code 4066051

loop_
_symmetry_equiv_pos_as_xyz
'x, y, z'

loop_
_atom_site_label
_atom_site_type_symbol
_atom_site_fract_x
_atom_site_fract_y
_atom_site_fract_z
_atom_site_U_iso_or_equiv
_atom_site_adp_type
_atom_site_occupancy
_atom_site_symmetry_multiplicity
_atom_site_calc_flag
_atom_site_refinement_flags
Ir1 Ir 0.700543(7) 0.822599(7) 0.828829(7) 0.02890(4) Uani 1 1 d .
Cl1 Cl 0.90936(14) 0.87551(12) 0.74628(12) 0.0522(2) Uani 1 1 d .
P1 P 0.75002(11) 0.59048(11) 0.75537(9) 0.02556(18) Uani 1 1 d .
F1 F 0.5241(3) 0.6199(3) 0.5707(2) 0.0411(5) Uani 1 1 d .
F2 F 0.4106(4) 0.6423(3) 0.3607(3) 0.0612(7) Uani 1 1 d .
F3 F 0.5610(5) 0.5636(4) 0.1606(3) 0.0721(9) Uani 1 1 d .
F4 F 0.8378(5) 0.4663(4) 0.1730(2) 0.0720(9) Uani 1 1 d .
C1 C 0.8263(4) 0.5252(3) 0.6043(3) 0.0294(6) Uani 1 1 d .
C2 C 0.7545(4) 0.5359(3) 0.4917(3) 0.0299(6) Uani 1 1 d .
C3 C 0.6102(4) 0.5846(4) 0.4771(3) 0.0328(6) Uani 1 1 d .
C4 C 0.5475(5) 0.5953(4) 0.3689(4) 0.0420(8) Uani 1 1 d .
C5 C 0.6256(6) 0.5541(5) 0.2656(4) 0.0499(10) Uani 1 1 d .
C6 C 0.7635(6) 0.5055(5) 0.2737(4) 0.0495(10) Uani 1 1 d .
C7 C 0.8323(5) 0.4940(4) 0.3837(3) 0.0385(7) Uani 1 1 d .
C8 C 0.9766(6) 0.4431(5) 0.3884(4) 0.0472(9) Uani 1 1 d .
H8A H 1.0263 0.4137 0.3157 0.057 Uiso 1 1 calc R
C9 C 1.0451(6) 0.4356(6) 0.4945(4) 0.0459(10) Uani 1 1 d .
H9A H 1.1441 0.4035 0.4972 0.055 Uiso 1 1 calc R
C10 C 0.9688(5) 0.4759(4) 0.6036(4) 0.0376(7) Uani 1 1 d .
H10A H 1.0177 0.4685 0.6774 0.045 Uiso 1 1 calc R
C11 C 0.9011(4) 0.5794(4) 0.8728(3) 0.0319(6) Uani 1 1 d .
C12 C 0.9243(4) 0.4505(4) 0.8697(4) 0.0404(7) Uani 1 1 d .
H12A H 0.8611 0.3659 0.8053 0.049 Uiso 1 1 calc R
C13 C 1.0407(5) 0.4474(6) 0.9616(5) 0.0513(10) Uani 1 1 d .
H13A H 1.0565 0.3599 0.9601 0.062 Uiso 1 1 calc R
C14 C 1.1331(5) 0.5686(7) 1.0544(5) 0.0588(13) Uani 1 1 d .
H14A H 1.2127 0.5644 1.1162 0.071 Uiso 1 1 calc R
C15 C 1.1115(5) 0.6959(6) 1.0590(4) 0.0549(11) Uani 1 1 d .
H15A H 1.1756 0.7795 1.1243 0.066 Uiso 1 1 calc R
C16 C 0.9955(5) 0.7032(6) 0.9680(4) 0.0393(9) Uani 1 1 d .
H16A H 0.9809 0.7914 0.9707 0.047 Uiso 1 1 calc R
C17 C 0.5862(4) 0.4568(3) 0.7322(3) 0.0305(6) Uani 1 1 d .
C18 C 0.5443(4) 0.4503(4) 0.8415(4) 0.0355(7) Uani 1 1 d .
H18A H 0.6067 0.5095 0.9241 0.043 Uiso 1 1 calc R
C19 C 0.4127(5) 0.3582(5) 0.8296(5) 0.0450(8) Uani 1 1 d .
H19A H 0.3837 0.3560 0.9040 0.054 Uiso 1 1 calc R
C20 C 0.3240(5) 0.2700(5) 0.7102(5) 0.0493(9) Uani 1 1 d .
H20A H 0.2333 0.2076 0.7025 0.059 Uiso 1 1 calc R
C21 C 0.3669(5) 0.2716(5) 0.5996(5) 0.0518(10) Uani 1 1 d .
H21A H 0.3066 0.2094 0.5171 0.062 Uiso 1 1 calc R
C22 C 0.4977(5) 0.3647(4) 0.6118(4) 0.0390(7) Uani 1 1 d .
H22A H 0.5272 0.3656 0.5371 0.047 Uiso 1 1 calc R
C23 C 0.5659(4) 0.8600(4) 0.9814(3) 0.0344(7) Uani 1 1 d .
C24 C 0.6713(4) 0.9881(4) 1.0097(4) 0.0390(7) Uani 1 1 d .
C25 C 0.6285(6) 1.0297(5) 0.9109(5) 0.0433(11) Uani 1 1 d .
C26 C 0.4991(4) 0.9277(4) 0.8210(4) 0.0388(7) Uani 1 1 d .
C27 C 0.4597(4) 0.8230(4) 0.8639(3) 0.0335(6) Uani 1 1 d .
C28 C 0.5609(5) 0.7955(5) 1.0709(4) 0.0469(9) Uani 1 1 d .
H28A H 0.4873 0.8369 1.1283 0.070 Uiso 1 1 calc R
H28B H 0.6671 0.8132 1.1220 0.070 Uiso 1 1 calc R
H28C H 0.5252 0.6941 1.0215 0.070 Uiso 1 1 calc R
C29 C 0.7990(6) 1.0632(6) 1.1252(5) 0.0565(11) Uani 1 1 d .
H29A H 0.7567 1.1332 1.1947 0.085 Uiso 1 1 calc R
H29B H 0.8857 1.1104 1.1044 0.085 Uiso 1 1 calc R
H29C H 0.8389 0.9957 1.1528 0.085 Uiso 1 1 calc R
C30 C 0.7059(7) 1.1576(5) 0.9056(6) 0.0609(12) Uani 1 1 d .
H30A H 0.6509 1.2364 0.9486 0.091 Uiso 1 1 calc R
H30B H 0.7004 1.1390 0.8157 0.091 Uiso 1 1 calc R
H30C H 0.8170 1.1810 0.9490 0.091 Uiso 1 1 calc R
C31 C 0.4100(9) 0.9298(8) 0.7053(7) 0.0615(15) Uani 1 1 d .
H31A H 0.3243 0.9847 0.7289 0.092 Uiso 1 1 calc R
H31B H 0.3651 0.8335 0.6415 0.092 Uiso 1 1 calc R
H31C H 0.4816 0.9726 0.6691 0.092 Uiso 1 1 calc R
C32 C 0.3204(4) 0.7074(4) 0.8011(4) 0.0433(8) Uani 1 1 d .
H32A H 0.2281 0.7400 0.8384 0.065 Uiso 1 1 calc R
H32B H 0.3444 0.6266 0.8149 0.065 Uiso 1 1 calc R
H32C H 0.2975 0.6797 0.7087 0.065 Uiso 1 1 calc R
Sb1 Sb 0.29805(3) 0.17910(3) 0.17089(3) 0.04497(8) Uani 1 1 d .
F5 F 0.1642(5) 0.1046(5) 0.2475(4) 0.0851(11) Uani 1 1 d .
F6 F 0.4358(6) 0.2542(6) 0.1008(4) 0.0976(14) Uani 1 1 d .
F7 F 0.1284(4) 0.2391(4) 0.1079(4) 0.0757(9) Uani 1 1 d .
F8 F 0.3355(5) 0.3435(4) 0.3259(3) 0.0824(11) Uani 1 1 d .
F9 F 0.4671(6) 0.1198(8) 0.2400(6) 0.1201(19) Uani 1 1 d .
F10 F 0.2598(6) 0.0090(5) 0.0267(5) 0.1095(17) Uani 1 1 d .
C2S C 0.923(3) 1.034(4) 1.475(3) 0.34(2) Uani 0.755(17) 1 d P
Cl2S Cl 0.923(3) 1.034(4) 1.475(3) 0.34(2) Uani 0.245(17) 1 d P
Cl3S Cl 0.702(4) 1.043(3) 1.4805(18) 0.47(2) Uani 0.755(17) 1 d P
C1S C 0.950(3) 0.878(2) 1.390(2) 0.405(14) Uani 0.245(17) 1 d P
Cl4S Cl 0.950(3) 0.878(2) 1.390(2) 0.405(14) Uani 0.755(17) 1 d P
Cl1S Cl 1.120(3) 0.851(3) 1.4126(12) 0.204(14) Uani 0.245(17) 1 d P

loop_
_atom_site_aniso_label
_atom_site_aniso_U_11
_atom_site_aniso_U_22
_atom_site_aniso_U_33
_atom_site_aniso_U_23
_atom_site_aniso_U_13
_atom_site_aniso_U_12
Ir1 0.02564(6) 0.03068(5) 0.03410(6) 0.01664(4) 0.00844(4) 0.00738(4)
Cl1 0.0510(6) 0.0477(5) 0.0682(6) 0.0301(5) 0.0311(5) 0.0066(5)
P1 0.0213(4) 0.0325(4) 0.0262(4) 0.0156(3) 0.0046(3) 0.0077(3)
F1 0.0373(11) 0.0574(13) 0.0340(10) 0.0218(9) 0.0093(8) 0.0231(10)
F2 0.0659(18) 0.0748(18) 0.0507(13) 0.0361(13) -0.0030(12) 0.0284(14)
F3 0.100(3) 0.085(2) 0.0395(13) 0.0402(14) 0.0008(15) 0.009(2)
F4 0.090(2) 0.092(2) 0.0339(12) 0.0255(13) 0.0270(13) 0.0069(18)
C1 0.0293(14) 0.0331(15) 0.0268(13) 0.0133(12) 0.0071(11) 0.0079(12)
C2 0.0308(14) 0.0310(14) 0.0285(13) 0.0140(12) 0.0062(11) 0.0037(11)
C3 0.0355(16) 0.0348(16) 0.0284(15) 0.0156(13) 0.0027(13) 0.0051(12)
C4 0.049(2) 0.0412(18) 0.0372(17) 0.0224(15) -0.0026(15) 0.0069(16)
C5 0.067(3) 0.050(2) 0.0310(17) 0.0223(16) -0.0011(17) -0.003(2)
C6 0.067(3) 0.049(2) 0.0281(16) 0.0149(15) 0.0136(17) -0.0029(19)
C7 0.0439(19) 0.0386(17) 0.0295(15) 0.0123(13) 0.0106(14) 0.0013(14)
C8 0.050(2) 0.056(2) 0.0358(18) 0.0151(17) 0.0202(16) 0.0190(19)
C9 0.035(2) 0.058(3) 0.0365(18) 0.0112(18) 0.0090(16) 0.0188(19)
C10 0.0334(17) 0.0427(19) 0.0348(17) 0.0141(15) 0.0078(13) 0.0118(15)
C11 0.0230(13) 0.0497(18) 0.0325(14) 0.0252(14) 0.0079(11) 0.0121(12)
C12 0.0320(16) 0.052(2) 0.0497(19) 0.0322(17) 0.0089(14) 0.0143(15)
C13 0.0363(19) 0.082(3) 0.066(3) 0.056(3) 0.0175(18) 0.026(2)
C14 0.0308(18) 0.114(4) 0.053(2) 0.057(3) 0.0064(16) 0.019(2)
C15 0.0313(18) 0.090(3) 0.042(2) 0.032(2) -0.0028(15) 0.006(2)
C16 0.0297(18) 0.056(3) 0.0331(18) 0.0216(18) 0.0030(14) 0.0094(17)
C17 0.0238(14) 0.0344(15) 0.0394(16) 0.0210(13) 0.0069(12) 0.0093(12)
C18 0.0321(16) 0.0398(17) 0.0413(17) 0.0226(14) 0.0102(13) 0.0099(13)
C19 0.0385(18) 0.049(2) 0.064(2) 0.0377(19) 0.0172(17) 0.0114(16)
C20 0.0328(18) 0.049(2) 0.075(3) 0.037(2) 0.0068(18) 0.0006(16)
C21 0.040(2) 0.049(2) 0.059(2) 0.0245(19) -0.0051(17) -0.0038(17)
C22 0.0359(18) 0.0427(19) 0.0389(17) 0.0203(15) 0.0031(14) 0.0042(15)
C23 0.0274(14) 0.0406(18) 0.0340(15) 0.0135(14) 0.0091(12) 0.0121(13)
C24 0.0320(16) 0.0409(18) 0.0382(17) 0.0109(14) 0.0091(13) 0.0099(14)
C25 0.040(2) 0.040(2) 0.055(2) 0.0223(18) 0.0172(18) 0.0110(17)
C26 0.0343(17) 0.0386(17) 0.0461(19) 0.0204(15) 0.0072(14) 0.0114(14)
C27 0.0240(14) 0.0379(16) 0.0368(16) 0.0140(13) 0.0062(12) 0.0102(12)
C28 0.050(2) 0.058(2) 0.0432(19) 0.0268(18) 0.0201(17) 0.0177(18)
C29 0.038(2) 0.066(3) 0.043(2) 0.008(2) 0.0014(18) -0.0020(19)
C30 0.064(3) 0.036(2) 0.085(3) 0.028(2) 0.020(3) 0.005(2)
C31 0.062(3) 0.067(3) 0.064(3) 0.039(3) -0.001(3) 0.021(3)
C32 0.0236(15) 0.046(2) 0.053(2) 0.0152(17) 0.0071(14) 0.0050(14)
Sb1 0.02884(14) 0.04575(16) 0.04998(16) 0.01078(13) 0.00966(12) 0.00914(12)
F5 0.0580(19) 0.117(3) 0.110(3) 0.080(3) 0.0139(19) 0.0061(19)
F6 0.078(3) 0.115(3) 0.094(3) 0.041(3) 0.039(2) -0.014(2)
F7 0.0673(19) 0.096(2) 0.089(2) 0.061(2) 0.0177(16) 0.0308(17)
F8 0.072(2) 0.076(2) 0.0628(18) -0.0019(16) 0.0216(16) -0.0010(17)
F9 0.060(2) 0.186(6) 0.131(4) 0.079(4) 0.014(3) 0.062(3)
F10 0.084(3) 0.068(2) 0.111(3) -0.021(2) 0.024(2) 0.011(2)
C2S 0.26(2) 0.33(3) 0.41(4) 0.25(3) -0.14(2) -0.13(2)
Cl2S 0.26(2) 0.33(3) 0.41(4) 0.25(3) -0.14(2) -0.13(2)
Cl3S 0.69(5) 0.56(4) 0.287(17) 0.22(2) 0.18(3) 0.46(4)
C1S 0.43(3) 0.266(16) 0.52(3) 0.179(19) 0.15(3) -0.032(17)
Cl4S 0.43(3) 0.266(16) 0.52(3) 0.179(19) 0.15(3) -0.032(17)
Cl1S 0.22(2) 0.28(3) 0.085(8) 0.047(10) -0.004(8) 0.145(19)

loop_
_atom_type_symbol
_atom_type_description
_atom_type_scat_dispersion_real
_atom_type_scat_dispersion_imag
_atom_type_scat_source
C C 0.0033 0.0016 'International Tables Vol C Tables 4.2.6.8 and 6.1.1.4'
H H 0.0000 0.0000 'International Tables Vol C Tables 4.2.6.8 and 6.1.1.4'
F F 0.0171 0.0103 'International Tables Vol C Tables 4.2.6.8 and 6.1.1.4'
P P 0.1023 0.0942 'International Tables Vol C Tables 4.2.6.8 and 6.1.1.4'
Cl Cl 0.1484 0.1585 'International Tables Vol C Tables 4.2.6.8 and 6.1.1.4'
Sb Sb -0.5866 1.5461 'International Tables Vol C Tables 4.2.6.8 and 6.1.1.4'
Ir Ir -1.4442 7.9887 'International Tables Vol C Tables 4.2.6.8 and 6.1.1.4'

loop_
_geom_angle_atom_site_label_1
_geom_angle_atom_site_label_2
_geom_angle_atom_site_label_3
_geom_angle
C26 Ir1 C24 63.93(14)
C26 Ir1 C27 38.90(14)
C24 Ir1 C27 64.60(13)
C26 Ir1 C23 64.47(14)
C24 Ir1 C23 39.17(15)
C27 Ir1 C23 38.25(13)
C26 Ir1 C25 38.20(18)
C24 Ir1 C25 38.29(19)
C27 Ir1 C25 64.90(16)
C23 Ir1 C25 65.04(16)
C26 Ir1 Cl1 116.44(11)
C24 Ir1 Cl1 115.04(11)
C27 Ir1 Cl1 154.67(10)
C23 Ir1 Cl1 153.22(10)
C25 Ir1 Cl1 98.57(13)
C26 Ir1 P1 137.51(11)
C24 Ir1 P1 136.23(11)
C27 Ir1 P1 107.49(10)
C23 Ir1 P1 106.80(10)
C25 Ir1 P1 171.54(13)
Cl1 Ir1 P1 89.84(4)
C11 P1 C17 103.22(15)
C11 P1 C1 105.71(14)
C17 P1 C1 106.19(15)
C11 P1 Ir1 109.88(12)
C17 P1 Ir1 117.12(11)
C1 P1 Ir1 113.66(11)
C10 C1 C2 118.2(3)
C10 C1 P1 117.8(2)
C2 C1 P1 123.7(2)
C3 C2 C7 115.8(3)
C3 C2 C1 125.2(3)
C7 C2 C1 119.0(3)
F1 C3 C4 116.4(3)
F1 C3 C2 120.3(3)
C4 C3 C2 123.3(3)
F2 C4 C3 120.6(4)
F2 C4 C5 119.7(3)
C3 C4 C5 119.7(4)
F3 C5 C6 121.8(4)
F3 C5 C4 118.6(5)
C6 C5 C4 119.6(3)
F4 C6 C5 118.8(4)
F4 C6 C7 118.8(5)
C5 C6 C7 122.4(4)
C8 C7 C6 120.6(3)
C8 C7 C2 120.1(3)
C6 C7 C2 119.3(4)
C9 C8 C7 120.9(3)
C8 C9 C10 120.0(4)
C1 C10 C9 121.8(3)
C12 C11 C16 119.7(3)
C12 C11 P1 121.4(3)
C16 C11 P1 118.9(3)
C13 C12 C11 119.3(4)
C14 C13 C12 120.9(5)
C13 C14 C15 120.6(4)
C14 C15 C16 120.2(5)
C15 C16 C11 119.4(5)
C22 C17 C18 118.8(3)
C22 C17 P1 122.9(3)
C18 C17 P1 118.3(3)
C19 C18 C17 120.4(4)
C20 C19 C18 120.1(4)
C19 C20 C21 120.3(4)
C22 C21 C20 119.5(4)
C21 C22 C17 120.8(4)
C27 C23 C24 107.2(3)
C27 C23 C28 128.1(4)
C24 C23 C28 124.2(3)
C27 C23 Ir1 70.69(19)
C24 C23 Ir1 70.04(19)
C28 C23 Ir1 130.7(3)
C25 C24 C23 108.9(3)
C25 C24 C29 126.5(4)
C23 C24 C29 124.6(4)
C25 C24 Ir1 71.7(2)
C23 C24 Ir1 70.79(19)
C29 C24 Ir1 124.8(3)
C26 C25 C24 107.0(4)
C26 C25 C30 127.3(5)
C24 C25 C30 125.7(5)
C26 C25 Ir1 70.0(2)
C24 C25 Ir1 70.1(2)
C30 C25 Ir1 125.4(3)
C25 C26 C27 109.3(4)
C25 C26 C31 126.7(5)
C27 C26 C31 123.9(4)
C25 C26 Ir1 71.8(2)
C27 C26 Ir1 70.81(19)
C31 C26 Ir1 126.4(4)
C23 C27 C26 107.7(3)
C23 C27 C32 127.5(4)
C26 C27 C32 124.5(3)
C23 C27 Ir1 71.07(18)
C26 C27 Ir1 70.3(2)
C32 C27 Ir1 129.0(2)
F10 Sb1 F7 92.1(2)
F10 Sb1 F6 91.2(2)
F7 Sb1 F6 92.4(2)
F10 Sb1 F9 89.1(3)
F7 Sb1 F9 178.0(2)
F6 Sb1 F9 89.2(3)
F10 Sb1 F8 175.1(3)
F7 Sb1 F8 90.62(19)
F6 Sb1 F8 92.8(2)
F9 Sb1 F8 88.1(3)
F10 Sb1 F5 90.0(3)
F7 Sb1 F5 89.41(17)
F6 Sb1 F5 177.8(2)
F9 Sb1 F5 89.0(2)
F8 Sb1 F5 85.9(2)
C1S C2S Cl3S 111.3(17)
Cl1S C1S C2S 114.8(19)

loop_
_geom_bond_atom_site_label_1
_geom_bond_atom_site_label_2
_geom_bond_distance
Ir1 C26 2.165(4)
Ir1 C24 2.167(4)
Ir1 C27 2.172(3)
Ir1 C23 2.177(3)
Ir1 C25 2.188(5)
Ir1 Cl1 2.2940(10)
Ir1 P1 2.3523(10)
P1 C11 1.819(3)
P1 C17 1.822(4)
P1 C1 1.842(3)
F1 C3 1.346(4)
F2 C4 1.332(5)
F3 C5 1.334(5)
F4 C6 1.345(5)
C1 C10 1.381(5)
C1 C2 1.440(4)
C2 C3 1.410(5)
C2 C7 1.432(5)
C3 C4 1.370(5)
C4 C5 1.389(7)
C5 C6 1.349(8)
C6 C7 1.408(6)
C7 C8 1.407(6)
C8 C9 1.344(7)
C9 C10 1.436(6)
C11 C12 1.396(5)
C11 C16 1.400(6)
C12 C13 1.388(6)
C13 C14 1.369(9)
C14 C15 1.369(9)
C15 C16 1.398(6)
C17 C22 1.390(5)
C17 C18 1.407(5)
C18 C19 1.385(6)
C19 C20 1.375(7)
C20 C21 1.403(7)
C21 C22 1.385(6)
C23 C27 1.425(5)
C23 C24 1.456(6)
C23 C28 1.488(6)
C24 C25 1.429(7)
C24 C29 1.486(6)
C25 C26 1.425(7)
C25 C30 1.497(7)
C26 C27 1.444(5)
C26 C31 1.480(7)
C27 C32 1.494(5)
Sb1 F10 1.838(4)
Sb1 F7 1.842(3)
Sb1 F6 1.843(4)
Sb1 F9 1.866(4)
Sb1 F8 1.870(3)
Sb1 F5 1.872(4)
C2S C1S 1.59(4)
C2S Cl3S 1.93(4)
C1S Cl1S 1.53(3)

loop_
_geom_torsion_atom_site_label_1
_geom_torsion_atom_site_label_2
_geom_torsion_atom_site_label_3
_geom_torsion_atom_site_label_4
_geom_torsion
C26 Ir1 P1 C11 -144.09(19)
C24 Ir1 P1 C11 -42.60(18)
C27 Ir1 P1 C11 -113.87(14)
C23 Ir1 P1 C11 -73.78(15)
C25 Ir1 P1 C11 -88.7(11)
Cl1 Ir1 P1 C11 84.91(11)
C26 Ir1 P1 C17 -26.8(2)
C24 Ir1 P1 C17 74.69(19)
C27 Ir1 P1 C17 3.42(16)
C23 Ir1 P1 C17 43.51(16)
C25 Ir1 P1 C17 28.6(11)
Cl1 Ir1 P1 C17 -157.80(13)
C26 Ir1 P1 C1 97.7(2)
C24 Ir1 P1 C1 -160.82(18)
C27 Ir1 P1 C1 127.92(15)
C23 Ir1 P1 C1 168.01(15)
C25 Ir1 P1 C1 153.1(11)
Cl1 Ir1 P1 C1 -33.30(12)
C11 P1 C1 C10 3.2(3)
C17 P1 C1 C10 -106.0(3)
Ir1 P1 C1 C10 123.8(3)
C11 P1 C1 C2 -170.2(3)
C17 P1 C1 C2 80.6(3)
Ir1 P1 C1 C2 -49.6(3)
C10 C1 C2 C3 -179.7(3)
P1 C1 C2 C3 -6.3(5)
C10 C1 C2 C7 0.6(5)
P1 C1 C2 C7 174.0(3)
C7 C2 C3 F1 176.7(3)
C1 C2 C3 F1 -2.9(5)
C7 C2 C3 C4 -1.5(5)
C1 C2 C3 C4 178.8(3)
F1 C3 C4 F2 1.8(5)
C2 C3 C4 F2 -179.9(3)
F1 C3 C4 C5 -176.8(4)
C2 C3 C4 C5 1.5(6)
F2 C4 C5 F3 0.4(6)
C3 C4 C5 F3 179.0(4)
F2 C4 C5 C6 -179.4(4)
C3 C4 C5 C6 -0.8(6)
F3 C5 C6 F4 0.4(7)
C4 C5 C6 F4 -179.9(4)
F3 C5 C6 C7 -179.5(4)
C4 C5 C6 C7 0.3(7)
F4 C6 C7 C8 0.3(6)
C5 C6 C7 C8 -179.8(4)
F4 C6 C7 C2 179.8(3)
C5 C6 C7 C2 -0.4(6)
C3 C2 C7 C8 -179.6(4)
C1 C2 C7 C8 0.0(5)
C3 C2 C7 C6 0.9(5)
C1 C2 C7 C6 -179.4(3)
C6 C7 C8 C9 178.1(5)
C2 C7 C8 C9 -1.3(7)
C7 C8 C9 C10 1.8(8)
C2 C1 C10 C9 -0.2(6)
P1 C1 C10 C9 -173.9(4)
C8 C9 C10 C1 -1.1(7)
C17 P1 C11 C12 37.9(3)
C1 P1 C11 C12 -73.4(3)
Ir1 P1 C11 C12 163.6(2)
C17 P1 C11 C16 -142.1(3)
C1 P1 C11 C16 106.6(3)
Ir1 P1 C11 C16 -16.5(3)
C16 C11 C12 C13 0.2(5)
P1 C11 C12 C13 -179.8(3)
C11 C12 C13 C14 -0.3(6)
C12 C13 C14 C15 0.5(7)
C13 C14 C15 C16 -0.5(7)
C14 C15 C16 C11 0.4(7)
C12 C11 C16 C15 -0.3(6)
P1 C11 C16 C15 179.7(3)
C11 P1 C17 C22 -137.0(3)
C1 P1 C17 C22 -26.0(3)
Ir1 P1 C17 C22 102.1(3)
C11 P1 C17 C18 45.4(3)
C1 P1 C17 C18 156.4(3)
Ir1 P1 C17 C18 -75.4(3)
C22 C17 C18 C19 -2.9(5)
P1 C17 C18 C19 174.7(3)
C17 C18 C19 C20 1.5(6)
C18 C19 C20 C21 0.6(7)
C19 C20 C21 C22 -1.1(7)
C20 C21 C22 C17 -0.4(7)
C18 C17 C22 C21 2.4(6)
P1 C17 C22 C21 -175.2(3)
C26 Ir1 C23 C27 38.1(2)
C24 Ir1 C23 C27 117.4(3)
C25 Ir1 C23 C27 80.5(3)
Cl1 Ir1 C23 C27 136.6(2)
P1 Ir1 C23 C27 -97.1(2)
C26 Ir1 C23 C24 -79.3(2)
C27 Ir1 C23 C24 -117.4(3)
C25 Ir1 C23 C24 -36.9(2)
Cl1 Ir1 C23 C24 19.2(3)
P1 Ir1 C23 C24 145.46(19)
C26 Ir1 C23 C28 162.2(4)
C24 Ir1 C23 C28 -118.5(4)
C27 Ir1 C23 C28 124.1(5)
C25 Ir1 C23 C28 -155.4(4)
Cl1 Ir1 C23 C28 -99.3(4)
P1 Ir1 C23 C28 27.0(4)
C27 C23 C24 C25 0.6(4)
C28 C23 C24 C25 -171.8(4)
Ir1 C23 C24 C25 61.9(3)
C27 C23 C24 C29 179.2(4)
C28 C23 C24 C29 6.7(6)
Ir1 C23 C24 C29 -119.6(4)
C27 C23 C24 Ir1 -61.3(2)
C28 C23 C24 Ir1 126.3(3)
C26 Ir1 C24 C25 -37.6(3)
C27 Ir1 C24 C25 -81.0(3)
C23 Ir1 C24 C25 -118.5(3)
Cl1 Ir1 C24 C25 71.0(3)
P1 Ir1 C24 C25 -170.1(2)
C26 Ir1 C24 C23 80.8(2)
C27 Ir1 C24 C23 37.5(2)
C25 Ir1 C24 C23 118.5(3)
Cl1 Ir1 C24 C23 -170.58(17)
P1 Ir1 C24 C23 -51.7(3)
C26 Ir1 C24 C29 -159.9(5)
C27 Ir1 C24 C29 156.8(5)
C23 Ir1 C24 C29 119.3(5)
C25 Ir1 C24 C29 -122.2(5)
Cl1 Ir1 C24 C29 -51.3(4)
P1 Ir1 C24 C29 67.6(4)
C23 C24 C25 C26 -0.7(4)
C29 C24 C25 C26 -179.2(4)
Ir1 C24 C25 C26 60.6(3)
C23 C24 C25 C30 178.8(4)
C29 C24 C25 C30 0.2(7)
Ir1 C24 C25 C30 -119.9(5)
C23 C24 C25 Ir1 -61.3(2)
C29 C24 C25 Ir1 120.2(4)
C24 Ir1 C25 C26 -117.6(4)
C27 Ir1 C25 C26 -37.4(2)
C23 Ir1 C25 C26 -79.8(3)
Cl1 Ir1 C25 C26 122.4(2)
P1 Ir1 C25 C26 -64.0(12)
C26 Ir1 C25 C24 117.6(4)
C27 Ir1 C25 C24 80.2(3)
C23 Ir1 C25 C24 37.8(2)
Cl1 Ir1 C25 C24 -120.0(2)
P1 Ir1 C25 C24 53.6(12)
C26 Ir1 C25 C30 -122.2(6)
C24 Ir1 C25 C30 120.2(6)
C27 Ir1 C25 C30 -159.6(5)
C23 Ir1 C25 C30 158.0(5)
Cl1 Ir1 C25 C30 0.2(5)
P1 Ir1 C25 C30 173.8(8)
C24 C25 C26 C27 0.6(5)
C30 C25 C26 C27 -178.9(4)
Ir1 C25 C26 C27 61.2(3)
C24 C25 C26 C31 177.1(5)
C30 C25 C26 C31 -2.4(8)
Ir1 C25 C26 C31 -122.3(5)
C24 C25 C26 Ir1 -60.6(3)
C30 C25 C26 Ir1 119.9(5)
C24 Ir1 C26 C25 37.7(3)
C27 Ir1 C26 C25 118.9(3)
C23 Ir1 C26 C25 81.4(3)
Cl1 Ir1 C26 C25 -68.7(3)
P1 Ir1 C26 C25 168.7(2)
C24 Ir1 C26 C27 -81.1(2)
C23 Ir1 C26 C27 -37.4(2)
C25 Ir1 C26 C27 -118.9(3)
Cl1 Ir1 C26 C27 172.41(17)
P1 Ir1 C26 C27 49.9(3)
C24 Ir1 C26 C31 160.3(5)
C27 Ir1 C26 C31 -118.6(5)
C23 Ir1 C26 C31 -156.0(5)
C25 Ir1 C26 C31 122.6(6)
Cl1 Ir1 C26 C31 53.9(5)
P1 Ir1 C26 C31 -68.7(5)
C24 C23 C27 C26 -0.2(4)
C28 C23 C27 C26 171.8(3)
Ir1 C23 C27 C26 -61.1(2)
C24 C23 C27 C32 -174.0(3)
C28 C23 C27 C32 -2.0(6)
Ir1 C23 C27 C32 125.1(3)
C24 C23 C27 Ir1 60.9(2)
C28 C23 C27 Ir1 -127.1(4)
C25 C26 C27 C23 -0.2(4)
C31 C26 C27 C23 -176.8(4)
Ir1 C26 C27 C23 61.6(2)
C25 C26 C27 C32 173.8(4)
C31 C26 C27 C32 -2.8(6)
Ir1 C26 C27 C32 -124.4(3)
C25 C26 C27 Ir1 -61.8(3)
C31 C26 C27 Ir1 121.6(5)
C26 Ir1 C27 C23 -117.6(3)
C24 Ir1 C27 C23 -38.4(2)
C25 Ir1 C27 C23 -80.9(3)
Cl1 Ir1 C27 C23 -133.7(2)
P1 Ir1 C27 C23 95.1(2)
C24 Ir1 C27 C26 79.3(2)
C23 Ir1 C27 C26 117.6(3)
C25 Ir1 C27 C26 36.7(2)
Cl1 Ir1 C27 C26 -16.0(3)
P1 Ir1 C27 C26 -147.22(19)
C26 Ir1 C27 C32 119.0(4)
C24 Ir1 C27 C32 -161.8(4)
C23 Ir1 C27 C32 -123.4(4)
C25 Ir1 C27 C32 155.7(4)
Cl1 Ir1 C27 C32 102.9(4)
P1 Ir1 C27 C32 -28.2(4)
Cl3S C2S C1S Cl1S -162.0(17)
